data_7235424
loop_
_publ_author_name
'Bodman, Samantha E.'
'Crowther, Anthony C.'
'Geraghty, Paul B.'
'Fitchett, Christopher M.'

_publ_section_title
;
 Structural control: can [2 \\times 2] silver grids be formed from
 4,5-disubstituted 3,6-di(2-pyridyl) pyridazines?
;
_journal_issue 1
_journal_name_full CrystEngComm
_journal_page_first 81
_journal_paper_doi 10.1039/C4CE01851F
_journal_volume 17
_journal_year 2015
_chemical_formula_moiety 'C72 H64 Ag4 N16, 4(C F3 O3 S), 2(C0.25 H Cl), 2(C1.5 N)'
_chemical_formula_sum 'C79.5 H66 Ag4 Cl2 F12 N18 O12 S4'
_chemical_formula_weight 2324.12
_space_group_crystal_system orthorhombic
_space_group_IT_number 64
_space_group_name_Hall '-C 2ac 2'
_space_group_name_H-M_alt 'C m c e'
_atom_sites_solution_hydrogens geom
_atom_sites_solution_primary direct
_audit_creation_date 2014-05-12
_audit_creation_method
;
Olex2 1.2-beta
(compiled 2014.03.20 svn.r2918 for OlexSys, GUI svn.r4816)
;
_cell_angle_alpha 90
_cell_angle_beta 90
_cell_angle_gamma 90
_cell_formula_units_Z 4
_cell_length_a 17.1919(4)
_cell_length_b 17.6525(5)
_cell_length_c 28.3109(8)
_cell_measurement_reflns_used 9837
_cell_measurement_temperature 293(2)
_cell_measurement_theta_max 32.51
_cell_measurement_theta_min 2.37
_cell_volume 8591.8(4)
_computing_molecular_graphics 'Olex2 (Dolomanov et al., 2009)'
_computing_publication_material 'Olex2 (Dolomanov et al., 2009)'
_computing_structure_refinement 'ShelXL (Sheldrick, 2008)'
_computing_structure_solution 'ShelXS (Sheldrick, 2008)'
_diffrn_ambient_temperature 296.15
_diffrn_measured_fraction_theta_full 0.998
_diffrn_measured_fraction_theta_max 0.999
_diffrn_measurement_device_type 'Bruker APEX-II CCD'
_diffrn_measurement_method '\f and \w scans'
_diffrn_radiation_monochromator graphite
_diffrn_radiation_type MoK\a
_diffrn_radiation_wavelength 0.71073
_diffrn_reflns_av_R_equivalents 0.0587
_diffrn_reflns_av_unetI/netI 0.0234
_diffrn_reflns_Laue_measured_fraction_full 0.998
_diffrn_reflns_Laue_measured_fraction_max 0.999
_diffrn_reflns_limit_h_max 24
_diffrn_reflns_limit_h_min -24
_diffrn_reflns_limit_k_max 24
_diffrn_reflns_limit_k_min -24
_diffrn_reflns_limit_l_max 39
_diffrn_reflns_limit_l_min -39
_diffrn_reflns_number 112774
_diffrn_reflns_point_group_measured_fraction_full 0.998
_diffrn_reflns_point_group_measured_fraction_max 0.999
_diffrn_reflns_theta_full 25.242
_diffrn_reflns_theta_max 29.994
_diffrn_reflns_theta_min 2.307
_diffrn_standards_number 0
_exptl_absorpt_coefficient_mu 1.156
_exptl_absorpt_correction_T_max 0.7468
_exptl_absorpt_correction_T_min 0.6253
_exptl_absorpt_correction_type multi-scan
_exptl_absorpt_process_details
;
SADABS-2008/1 (Bruker,2008) was used for absorption correction.
wR2(int) was 0.0785 before and 0.0599 after correction.
The Ratio of minimum to maximum transmission is 0.8373.
The \l/2 correction factor is 0.0015.
;
_exptl_crystal_colour colourless
_exptl_crystal_colour_primary colourless
_exptl_crystal_density_diffrn 1.797
_exptl_crystal_description plate
_exptl_crystal_F_000 4636
_exptl_crystal_size_max 0.28
_exptl_crystal_size_mid 0.23
_exptl_crystal_size_min 0.13
_refine_diff_density_max 1.406
_refine_diff_density_min -0.711
_refine_diff_density_rms 0.102
_refine_ls_extinction_method none
_refine_ls_goodness_of_fit_ref 1.052
_refine_ls_hydrogen_treatment constr
_refine_ls_matrix_type full
_refine_ls_number_parameters 342
_refine_ls_number_reflns 6462
_refine_ls_number_restraints 12
_refine_ls_restrained_S_all 1.053
_refine_ls_R_factor_all 0.0497
_refine_ls_R_factor_gt 0.0343
_refine_ls_shift/su_max 0.003
_refine_ls_shift/su_mean 0.000
_refine_ls_structure_factor_coef Fsqd
_refine_ls_weighting_details 'w=1/[\s^2^(Fo^2^)+(0.0480P)^2^+27.1046P] where P=(Fo^2^+2Fc^2^)/3'
_refine_ls_weighting_scheme calc
_refine_ls_wR_factor_gt 0.0893
_refine_ls_wR_factor_ref 0.0995
_reflns_Friedel_coverage 0.000
_reflns_number_gt 5140
_reflns_number_total 6462
_reflns_threshold_expression 'I > 2\s(I)'
_cod_data_source_file c4ce01851f1.cif
_cod_data_source_block 3
_cod_original_sg_symbol_Hall '-C 2bc 2'
_cod_original_formula_sum 'C79.50 H66 Ag4 Cl2 F12 N18 O12 S4'
_cod_database_code 7235424
_shelxl_version_number 2014-3
_shelx_space_group_comment
;
The symmetry employed for this shelxl refinement is uniquely defined
by the following loop, which should always be used as a source of
symmetry information in preference to the above space-group names.
They are only intended as comments.
;
_shelx_estimated_absorpt_t_max 0.864
_shelx_estimated_absorpt_t_min 0.738
_olex2_refinement_description
;
1. Fixed Uiso
 At 1.2 times of:
  All C(H) groups, All C(H,H) groups, All C(H,H,H,H) groups
2. Uiso/Uaniso restraints and constraints
Uanis(Cl43) \\sim Ueq, Uanis(C42) \\sim Ueq: with sigma of 0.01 and sigma for
terminal atoms of 0.02
3. Others
 Sof(H15A)=Sof(H15B)=Sof(C17)=Sof(H17A)=Sof(H17B)=1-FVAR(1)
 Sof(H15C)=Sof(H15D)=Sof(C16)=Sof(H16A)=Sof(H16B)=FVAR(1)
 Fixed Sof: F40(0.5) Cl43(0.5) C42(0.125) H42A(0.25) H42B(0.25) C1(0.5)
 N2(0.5) C6(0.25)
4.a Secondary CH2 refined with riding coordinates:
 C15(H15A,H15B), C15(H15C,H15D), C4(H4A,H4B), C5(H5A,H5B), C17(H17A,H17B),
 C16(H16A,H16B), C42(H42A,H42B)
4.b Aromatic/amide H refined with riding coordinates:
 C9(H9), C10(H10), C8(H8), C11(H11), C23(H23), C21(H21), C20(H20), C22(H22)
;

loop_
_space_group_symop_operation_xyz
'x, y, z'
'-x, -y+1/2, z+1/2'
'x, -y, -z'
'-x, y+1/2, -z+1/2'
'x+1/2, y+1/2, z'
'-x+1/2, -y+1, z+1/2'
'x+1/2, -y+1/2, -z'
'-x+1/2, y+1, -z+1/2'
'-x, -y, -z'
'x, y-1/2, -z-1/2'
'-x, y, z'
'x, -y-1/2, z-1/2'
'-x+1/2, -y+1/2, -z'
'x+1/2, y, -z-1/2'
'-x+1/2, y+1/2, z'
'x+1/2, -y, z-1/2'

loop_
_atom_site_label
_atom_site_type_symbol
_atom_site_fract_x
_atom_site_fract_y
_atom_site_fract_z
_atom_site_U_iso_or_equiv
_atom_site_adp_type
_atom_site_occupancy
_atom_site_site_symmetry_order
_atom_site_calc_flag
_atom_site_refinement_flags_posn
_atom_site_refinement_flags_adp
_atom_site_refinement_flags_occupancy
_atom_site_disorder_assembly
_atom_site_disorder_group
Ag1 Ag 0.61350(2) 0.90320(2) 0.44042(2) 0.02369(7) Uani 1 1 d . . . . .
N1 N 0.53917(10) 0.91181(10) 0.50963(7) 0.0151(4) Uani 1 1 d . . . . .
N6 N 0.69521(11) 0.98892(11) 0.55939(7) 0.0183(4) Uani 1 1 d . . . . .
N12 N 0.53895(11) 0.83087(11) 0.38649(7) 0.0173(4) Uani 1 1 d . . . . .
C13 C 0.57732(13) 0.77159(13) 0.36877(8) 0.0166(4) Uani 1 1 d . . . . .
C2 C 0.57681(13) 0.91897(13) 0.55046(9) 0.0166(4) Uani 1 1 d . . . . .
C19 C 0.66388(13) 0.77981(14) 0.36836(9) 0.0192(4) Uani 1 1 d . . . . .
N18 N 0.69696(11) 0.80853(11) 0.40749(7) 0.0176(4) Uani 1 1 d . . . . .
C7 C 0.66368(13) 0.92190(13) 0.54728(9) 0.0171(4) Uani 1 1 d . . . . .
C9 C 0.78761(13) 0.86350(13) 0.53671(9) 0.0188(4) Uani 1 1 d . . . . .
H9 H 0.8184 0.8219 0.5293 0.023 Uiso 1 1 calc R . . . .
C14 C 0.54022(13) 0.70441(13) 0.35377(8) 0.0170(4) Uani 1 1 d . . . . .
C10 C 0.82092(13) 0.93171(14) 0.54940(9) 0.0193(5) Uani 1 1 d . . . . .
H10 H 0.8747 0.9367 0.5507 0.023 Uiso 1 1 calc R . . . .
C8 C 0.70646(13) 0.85846(13) 0.53530(9) 0.0190(5) Uani 1 1 d . . . . .
H8 H 0.6820 0.8136 0.5265 0.023 Uiso 1 1 calc R . . . .
C3 C 0.54027(13) 0.92342(16) 0.59472(9) 0.0236(5) Uani 1 1 d . . . . .
C11 C 0.77353(13) 0.99256(14) 0.56021(9) 0.0200(5) Uani 1 1 d . . . . .
H11 H 0.7968 1.0382 0.5684 0.024 Uiso 1 1 calc R . . . .
C23 C 0.77510(13) 0.81099(14) 0.40901(10) 0.0207(5) Uani 1 1 d . . . . .
H23 H 0.7985 0.8296 0.4363 0.025 Uiso 1 1 calc R . . . .
C21 C 0.78806(16) 0.7624(2) 0.33147(11) 0.0371(7) Uani 1 1 d . . . . .
H21 H 0.8183 0.7483 0.3057 0.045 Uiso 1 1 calc R . . . .
C20 C 0.70738(15) 0.7583(2) 0.32920(10) 0.0333(7) Uani 1 1 d . . . . .
H20 H 0.6829 0.7414 0.3019 0.040 Uiso 1 1 calc R . . . .
C15 C 0.58564(16) 0.63381(15) 0.34216(11) 0.0280(6) Uani 1 1 d . . . . .
H15A H 0.6224 0.6465 0.3174 0.034 Uiso 0.480(15) 1 calc R . . A 1
H15B H 0.6157 0.6203 0.3699 0.034 Uiso 0.480(15) 1 calc R . . A 1
H15C H 0.6337 0.6323 0.3601 0.034 Uiso 0.520(15) 1 calc R . . A 2
H15D H 0.5982 0.6324 0.3088 0.034 Uiso 0.520(15) 1 calc R . . A 2
C22 C 0.82250(14) 0.78756(17) 0.37250(10) 0.0286(6) Uani 1 1 d . . . . .
H22 H 0.8764 0.7887 0.3755 0.034 Uiso 1 1 calc R . . . .
C4 C 0.58384(18) 0.9253(3) 0.64054(11) 0.0520(11) Uani 1 1 d . . . . .
H4A H 0.5983 0.8739 0.6488 0.062 Uiso 1 1 calc R . . . .
H4B H 0.6315 0.9537 0.6359 0.062 Uiso 1 1 calc R . . . .
S30 S 0.5000 0.30572(5) 0.49049(3) 0.02018(17) Uani 1 2 d S T P . .
S36 S 0.5000 0.26141(6) 0.27601(3) 0.02502(19) Uani 1 2 d S T P . .
O38 O 0.5000 0.2576(2) 0.32693(10) 0.0363(7) Uani 1 2 d S T P . .
O37 O 0.56982(13) 0.23515(17) 0.25370(9) 0.0504(7) Uani 1 1 d . . . . .
C33 C 0.5000 0.3873(2) 0.45100(14) 0.0219(7) Uani 1 2 d S T P . .
F34 F 0.43751(11) 0.43065(11) 0.45767(8) 0.0442(5) Uani 1 1 d . . . . .
F35 F 0.5000 0.36757(17) 0.40588(9) 0.0440(7) Uani 1 2 d S T P . .
O32 O 0.42916(11) 0.26737(11) 0.47814(9) 0.0353(5) Uani 1 1 d . . . . .
O31 O 0.5000 0.34048(19) 0.53646(11) 0.0392(7) Uani 1 2 d S T P . .
C39 C 0.5000 0.3600(4) 0.2650(2) 0.092(3) Uani 1 2 d S T P . .
C5 C 0.5423(2) 0.9581(3) 0.67970(15) 0.0703(16) Uani 1 1 d . . . . .
H5A H 0.5592 1.0103 0.6826 0.084 Uiso 1 1 calc R . . . .
H5B H 0.5592 0.9320 0.7081 0.084 Uiso 1 1 calc R . . . .
C17 C 0.5432(3) 0.5668(3) 0.3271(3) 0.0283(19) Uani 0.480(15) 1 d . . . A 1
H17A H 0.5600 0.5251 0.3470 0.034 Uiso 0.480(15) 1 calc R . . A 1
H17B H 0.5600 0.5550 0.2952 0.034 Uiso 0.480(15) 1 calc R . . A 1
C16 C 0.5301(4) 0.5625(3) 0.3562(4) 0.031(2) Uani 0.520(15) 1 d . . . A 2
H16A H 0.5455 0.5212 0.3356 0.038 Uiso 0.520(15) 1 calc R . . A 2
H16B H 0.5456 0.5478 0.3879 0.038 Uiso 0.520(15) 1 calc R . . A 2
F41 F 0.4375(3) 0.39413(19) 0.28339(15) 0.1410(19) Uani 1 1 d . . . . .
F40 F 0.5294(4) 0.3737(3) 0.21816(17) 0.079(2) Uani 0.5 1 d . . . . .
Cl43 Cl 0.7447(6) 0.5221(5) 0.6977(3) 0.122(3) Uani 0.5 1 d . U . B 1
C42 C 0.7500 0.5625(12) 0.7500 0.041(4) Uani 0.25 2 d S TU P B 1
H42A H 0.7051 0.5956 0.7517 0.050 Uiso 0.25 1 calc R . . B 1
H42B H 0.7950 0.5956 0.7483 0.050 Uiso 0.25 1 calc R . . B 1
C1 C 0.7377(9) 0.4830(11) 0.7176(6) 0.098(7) Uani 0.5 1 d . . . C 2
N2 N 0.7524(11) 0.5355(9) 0.6855(5) 0.051(3) Uani 0.5 1 d . . . C 2
C6 C 0.7500 0.4270(11) 0.7500 0.106(7) Uani 0.5 2 d S T P C 2

loop_
_atom_site_aniso_label
_atom_site_aniso_U_11
_atom_site_aniso_U_22
_atom_site_aniso_U_33
_atom_site_aniso_U_23
_atom_site_aniso_U_13
_atom_site_aniso_U_12
Ag1 0.01428(9) 0.02552(11) 0.03128(12) -0.01339(8) 0.00330(7) -0.00323(7)
N1 0.0085(8) 0.0123(8) 0.0245(10) -0.0019(7) -0.0001(7) -0.0002(6)
N6 0.0120(8) 0.0178(9) 0.0250(10) -0.0029(8) -0.0021(7) 0.0017(7)
N12 0.0123(9) 0.0181(9) 0.0215(10) -0.0021(7) 0.0005(7) 0.0002(7)
C13 0.0121(9) 0.0210(11) 0.0166(11) -0.0016(8) 0.0003(8) 0.0011(8)
C2 0.0102(9) 0.0166(10) 0.0229(12) 0.0011(8) -0.0011(8) 0.0006(8)
C19 0.0127(9) 0.0226(11) 0.0224(12) -0.0027(9) -0.0007(8) 0.0026(8)
N18 0.0134(8) 0.0161(9) 0.0234(10) -0.0012(7) 0.0000(7) 0.0005(7)
C7 0.0113(9) 0.0198(10) 0.0202(11) -0.0002(8) -0.0006(8) 0.0007(8)
C9 0.0136(9) 0.0178(10) 0.0251(12) 0.0010(9) 0.0005(9) 0.0035(8)
C14 0.0170(10) 0.0176(10) 0.0163(10) -0.0021(8) -0.0016(8) 0.0025(8)
C10 0.0092(9) 0.0230(11) 0.0257(12) 0.0021(9) -0.0001(8) 0.0001(8)
C8 0.0128(10) 0.0164(10) 0.0279(13) 0.0000(9) -0.0007(9) 0.0005(8)
C3 0.0131(11) 0.0363(13) 0.0214(12) 0.0053(10) -0.0010(8) 0.0009(9)
C11 0.0137(10) 0.0172(10) 0.0290(13) -0.0025(9) -0.0028(9) -0.0017(8)
C23 0.0147(10) 0.0203(11) 0.0272(13) -0.0014(10) -0.0023(9) -0.0004(8)
C21 0.0185(12) 0.062(2) 0.0304(15) -0.0123(14) 0.0074(11) 0.0037(13)
C20 0.0172(11) 0.0575(19) 0.0250(14) -0.0140(13) 0.0007(10) 0.0043(12)
C15 0.0269(13) 0.0223(12) 0.0347(15) -0.0080(11) -0.0078(11) 0.0088(10)
C22 0.0127(10) 0.0369(14) 0.0364(15) -0.0046(12) 0.0011(10) 0.0022(10)
C4 0.0209(14) 0.111(3) 0.0239(15) 0.0013(18) -0.0041(11) 0.0183(18)
S30 0.0123(3) 0.0170(4) 0.0312(5) 0.0004(3) 0.000 0.000
S36 0.0192(4) 0.0352(5) 0.0207(4) -0.0074(4) 0.000 0.000
O38 0.0355(16) 0.0527(19) 0.0208(14) -0.0068(13) 0.000 0.000
O37 0.0216(10) 0.096(2) 0.0337(12) -0.0185(13) 0.0027(9) 0.0098(12)
C33 0.0159(15) 0.0215(16) 0.0284(19) -0.0013(14) 0.000 0.000
F34 0.0359(10) 0.0349(9) 0.0619(13) 0.0141(9) 0.0128(9) 0.0208(8)
F35 0.0539(17) 0.0541(17) 0.0239(13) -0.0017(12) 0.000 0.000
O32 0.0182(8) 0.0261(10) 0.0616(15) 0.0015(9) -0.0030(9) -0.0090(7)
O31 0.051(2) 0.0406(17) 0.0260(16) 0.0002(13) 0.000 0.000
C39 0.202(10) 0.034(3) 0.039(3) 0.000(3) 0.000 0.000
C5 0.0272(16) 0.141(5) 0.042(2) -0.043(3) -0.0067(14) 0.000(2)
C17 0.030(3) 0.024(3) 0.031(5) -0.011(3) 0.009(3) -0.001(2)
C16 0.032(3) 0.016(2) 0.047(5) -0.004(2) -0.010(3) 0.0010(19)
F41 0.233(5) 0.075(2) 0.114(3) -0.036(2) -0.051(3) 0.099(3)
F40 0.142(8) 0.048(2) 0.047(3) 0.016(2) 0.003(3) 0.014(3)
Cl43 0.082(4) 0.120(6) 0.163(9) -0.024(5) 0.025(5) 0.022(4)
C42 0.040(7) 0.056(8) 0.028(7) 0.000 -0.012(6) 0.000
C1 0.058(7) 0.152(18) 0.085(11) -0.064(12) 0.026(7) -0.051(10)
N2 0.057(6) 0.044(4) 0.051(4) 0.023(4) 0.023(4) 0.037(4)
C6 0.064(10) 0.076(11) 0.18(2) 0.000 -0.032(13) 0.000

loop_
_atom_type_symbol
_atom_type_description
_atom_type_scat_dispersion_real
_atom_type_scat_dispersion_imag
_atom_type_scat_source
C C 0.0033 0.0016 'International Tables Vol C Tables 4.2.6.8 and 6.1.1.4'
H H 0.0000 0.0000 'International Tables Vol C Tables 4.2.6.8 and 6.1.1.4'
Ag Ag -0.8971 1.1015 'International Tables Vol C Tables 4.2.6.8 and 6.1.1.4'
Cl Cl 0.1484 0.1585 'International Tables Vol C Tables 4.2.6.8 and 6.1.1.4'
F F 0.0171 0.0103 'International Tables Vol C Tables 4.2.6.8 and 6.1.1.4'
N N 0.0061 0.0033 'International Tables Vol C Tables 4.2.6.8 and 6.1.1.4'
O O 0.0106 0.0060 'International Tables Vol C Tables 4.2.6.8 and 6.1.1.4'
S S 0.1246 0.1234 'International Tables Vol C Tables 4.2.6.8 and 6.1.1.4'

loop_
_geom_angle_atom_site_label_1
_geom_angle_atom_site_label_2
_geom_angle_atom_site_label_3
_geom_angle
_geom_angle_site_symmetry_1
_geom_angle_site_symmetry_3
N1 Ag1 N6 105.64(7) . 3_576
N1 Ag1 N12 106.20(7) . .
N1 Ag1 N18 134.28(7) . .
N6 Ag1 N12 139.19(7) 3_576 .
N6 Ag1 N18 101.95(7) 3_576 .
N12 Ag1 N18 72.33(7) . .
N1 N1 Ag1 123.03(4) 11_655 .
C2 N1 Ag1 117.85(14) . .
C2 N1 N1 119.09(13) . 11_655
C7 N6 Ag1 117.97(14) . 3_576
C7 N6 C11 116.7(2) . .
C11 N6 Ag1 123.67(16) . 3_576
N12 N12 Ag1 122.78(5) 11_655 .
C13 N12 Ag1 113.42(15) . .
C13 N12 N12 119.62(13) . 11_655
N12 C13 C19 114.8(2) . .
N12 C13 C14 123.2(2) . .
C14 C13 C19 121.9(2) . .
N1 C2 C7 115.9(2) . .
N1 C2 C3 124.3(2) . .
C3 C2 C7 119.9(2) . .
N18 C19 C13 116.8(2) . .
N18 C19 C20 122.2(2) . .
C20 C19 C13 121.0(2) . .
C19 N18 Ag1 109.32(14) . .
C19 N18 C23 117.5(2) . .
C23 N18 Ag1 124.35(16) . .
N6 C7 C2 114.6(2) . .
N6 C7 C8 124.1(2) . .
C8 C7 C2 121.2(2) . .
C10 C9 H9 120.8 . .
C10 C9 C8 118.5(2) . .
C8 C9 H9 120.8 . .
C13 C14 C15 121.7(2) . .
C14 C14 C13 116.86(13) 11_655 .
C14 C14 C15 121.21(14) 11_655 .
C9 C10 H10 120.3 . .
C9 C10 C11 119.4(2) . .
C11 C10 H10 120.3 . .
C7 C8 C9 118.2(2) . .
C7 C8 H8 120.9 . .
C9 C8 H8 120.9 . .
C2 C3 C4 123.4(2) . .
C3 C3 C2 116.58(13) 11_655 .
C3 C3 C4 119.99(15) 11_655 .
N6 C11 C10 123.2(2) . .
N6 C11 H11 118.4 . .
C10 C11 H11 118.4 . .
N18 C23 H23 118.1 . .
N18 C23 C22 123.8(2) . .
C22 C23 H23 118.1 . .
C20 C21 H21 120.5 . .
C22 C21 H21 120.5 . .
C22 C21 C20 119.0(3) . .
C19 C20 C21 119.1(3) . .
C19 C20 H20 120.5 . .
C21 C20 H20 120.5 . .
C14 C15 H15A 107.7 . .
C14 C15 H15B 107.7 . .
C14 C15 H15C 110.5 . .
C14 C15 H15D 110.5 . .
C14 C15 C16 106.4(3) . .
H15A C15 H15B 107.1 . .
H15C C15 H15D 108.6 . .
C17 C15 C14 118.5(3) . .
C17 C15 H15A 107.7 . .
C17 C15 H15B 107.7 . .
C16 C15 H15C 110.5 . .
C16 C15 H15D 110.5 . .
C23 C22 H22 120.8 . .
C21 C22 C23 118.3(2) . .
C21 C22 H22 120.8 . .
C3 C4 H4A 108.4 . .
C3 C4 H4B 108.4 . .
H4A C4 H4B 107.5 . .
C5 C4 C3 115.3(3) . .
C5 C4 H4A 108.4 . .
C5 C4 H4B 108.4 . .
O32 S30 C33 102.88(12) 11_655 .
O32 S30 C33 102.88(11) . .
O32 S30 O32 115.94(18) 11_655 .
O32 S30 O31 114.91(12) . .
O32 S30 O31 114.90(12) 11_655 .
O31 S30 C33 102.59(18) . .
O38 S36 C39 102.8(3) . .
O37 S36 O38 115.16(12) 11_655 .
O37 S36 O38 115.16(12) . .
O37 S36 O37 113.7(2) 11_655 .
O37 S36 C39 103.93(17) . .
O37 S36 C39 103.93(17) 11_655 .
F34 C33 S30 111.5(2) . .
F34 C33 S30 111.5(2) 11_655 .
F34 C33 F34 107.4(3) . 11_655
F35 C33 S30 112.6(3) . .
F35 C33 F34 106.7(2) . 11_655
F35 C33 F34 106.7(2) . .
F41 C39 S36 112.0(4) 11_655 .
F41 C39 S36 112.0(4) . .
F41 C39 F41 106.9(6) 11_655 .
F41 C39 F40 124.4(5) 11_655 11_655
F41 C39 F40 90.0(4) 11_655 .
F41 C39 F40 90.0(4) . 11_655
F41 C39 F40 124.4(5) . .
F40 C39 S36 109.1(4) 11_655 .
F40 C39 S36 109.1(4) . .
F40 C39 F40 41.1(5) 11_655 .
C4 C5 C5 119.73(19) . 11_655
C4 C5 H5A 107.4 . .
C4 C5 H5B 107.4 . .
C5 C5 H5A 107.4 11_655 .
C5 C5 H5B 107.4 11_655 .
H5A C5 H5B 106.9 . .
C15 C17 C17 120.1(3) . 11_655
C15 C17 H17A 107.3 . .
C15 C17 H17B 107.3 . .
C17 C17 H17A 107.3 11_655 .
C17 C17 H17B 107.3 11_655 .
H17A C17 H17B 106.9 . .
C15 C16 H16A 105.9 . .
C15 C16 H16B 105.9 . .
C16 C16 C15 125.9(2) 11_655 .
C16 C16 H16A 105.9 11_655 .
C16 C16 H16B 105.9 11_655 .
H16A C16 H16B 106.2 . .
F40 F40 C39 69.5(3) 11_655 .
Cl43 C42 Cl43 128.6(14) . 8_646
Cl43 C42 H42A 105.1 . .
Cl43 C42 H42A 105.1 8_646 .
Cl43 C42 H42B 105.1 . .
Cl43 C42 H42B 105.1 8_646 .
H42A C42 H42B 105.9 . .
N2 C1 C1 128.8(13) . 8_646
N2 C1 C6 159.9(17) . .
C6 C1 C1 46.4(8) . 8_646
C1 C6 C1 87.1(16) 8_646 .

loop_
_geom_bond_atom_site_label_1
_geom_bond_atom_site_label_2
_geom_bond_distance
_geom_bond_site_symmetry_2
Ag1 N1 2.344(2) .
Ag1 N6 2.366(2) 3_576
Ag1 N12 2.367(2) .
Ag1 N18 2.3918(19) .
N1 N1 1.347(3) 11_655
N1 C2 1.331(3) .
N6 Ag1 2.3664(19) 3_576
N6 C7 1.346(3) .
N6 C11 1.348(3) .
N12 N12 1.339(4) 11_655
N12 C13 1.335(3) .
C13 C19 1.495(3) .
C13 C14 1.412(3) .
C2 C7 1.497(3) .
C2 C3 1.404(3) .
C19 N18 1.345(3) .
C19 C20 1.390(4) .
N18 C23 1.345(3) .
C7 C8 1.382(3) .
C9 H9 0.9300 .
C9 C10 1.381(3) .
C9 C8 1.398(3) .
C14 C14 1.383(4) 11_655
C14 C15 1.507(3) .
C10 H10 0.9300 .
C10 C11 1.382(3) .
C8 H8 0.9300 .
C3 C3 1.385(5) 11_655
C3 C4 1.498(4) .
C11 H11 0.9300 .
C23 H23 0.9300 .
C23 C22 1.380(4) .
C21 H21 0.9300 .
C21 C20 1.390(4) .
C21 C22 1.378(4) .
C20 H20 0.9300 .
C15 H15A 0.9700 .
C15 H15B 0.9700 .
C15 H15C 0.9700 .
C15 H15D 0.9700 .
C15 C17 1.454(6) .
C15 C16 1.629(7) .
C22 H22 0.9300 .
C4 H4A 0.9700 .
C4 H4B 0.9700 .
C4 C5 1.440(5) .
S30 C33 1.823(4) .
S30 O32 1.4366(19) 11_655
S30 O32 1.4366(19) .
S30 O31 1.439(3) .
S36 O38 1.443(3) .
S36 O37 1.433(2) 11_655
S36 O37 1.433(2) .
S36 C39 1.767(6) .
C33 F34 1.333(3) 11_655
C33 F34 1.333(3) .
C33 F35 1.324(5) .
C39 F41 1.338(6) .
C39 F41 1.338(6) 11_655
C39 F40 1.440(8) .
C39 F40 1.440(8) 11_655
C5 C5 1.455(7) 11_655
C5 H5A 0.9700 .
C5 H5B 0.9700 .
C17 C17 1.487(12) 11_655
C17 H17A 0.9700 .
C17 H17B 0.9700 .
C16 C16 1.036(13) 11_655
C16 H16A 0.9700 .
C16 H16B 0.9700 .
F40 F40 1.010(12) 11_655
Cl43 C42 1.645(13) .
C42 Cl43 1.645(13) 8_646
C42 H42A 0.9700 .
C42 H42B 0.9700 .
C1 C1 1.88(3) 8_646
C1 N2 1.32(3) .
C1 C6 1.37(2) .
C6 C1 1.37(2) 8_646

loop_
_geom_torsion_atom_site_label_1
_geom_torsion_atom_site_label_2
_geom_torsion_atom_site_label_3
_geom_torsion_atom_site_label_4
_geom_torsion
_geom_torsion_site_symmetry_1
_geom_torsion_site_symmetry_4
Ag1 N1 C2 C7 0.9(3) . .
Ag1 N1 C2 C3 -178.84(19) . .
Ag1 N6 C7 C2 -18.8(3) 3_576 .
Ag1 N6 C7 C8 164.7(2) 3_576 .
Ag1 N6 C11 C10 -164.81(19) 3_576 .
Ag1 N12 C13 C19 -25.4(3) . .
Ag1 N12 C13 C14 151.36(19) . .
Ag1 N18 C23 C22 -142.2(2) . .
N1 N1 C2 C7 -177.40(14) 11_655 .
N1 N1 C2 C3 2.9(3) 11_655 .
N1 C2 C7 N6 112.9(2) . .
N1 C2 C7 C8 -70.5(3) . .
N1 C2 C3 C3 -2.8(3) . 11_655
N1 C2 C3 C4 175.0(3) . .
N6 C7 C8 C9 1.3(4) . .
N12 N12 C13 C19 176.91(14) 11_655 .
N12 N12 C13 C14 -6.3(3) 11_655 .
N12 C13 C19 N18 43.8(3) . .
N12 C13 C19 C20 -136.4(3) . .
N12 C13 C14 C14 6.2(3) . 11_655
N12 C13 C14 C15 -168.9(2) . .
C13 C19 N18 Ag1 -36.0(2) . .
C13 C19 N18 C23 175.1(2) . .
C13 C19 C20 C21 -175.9(3) . .
C13 C14 C15 C17 179.8(5) . .
C13 C14 C15 C16 148.0(4) . .
C2 C7 C8 C9 -174.9(2) . .
C2 C3 C4 C5 157.3(4) . .
C19 C13 C14 C14 -177.29(17) . 11_655
C19 C13 C14 C15 7.6(4) . .
C19 N18 C23 C22 1.6(4) . .
N18 C19 C20 C21 3.8(5) . .
N18 C23 C22 C21 2.1(4) . .
C7 N6 C11 C10 0.0(4) . .
C7 C2 C3 C3 177.48(15) . 11_655
C7 C2 C3 C4 -4.7(4) . .
C9 C10 C11 N6 0.5(4) . .
C14 C13 C19 N18 -133.0(2) . .
C14 C13 C19 C20 46.7(4) . .
C14 C14 C15 C17 4.9(5) 11_655 .
C14 C14 C15 C16 -26.9(4) 11_655 .
C14 C15 C17 C17 -4.9(5) . 11_655
C14 C15 C16 C16 28.5(4) . 11_655
C10 C9 C8 C7 -0.8(4) . .
C8 C9 C10 C11 -0.1(4) . .
C3 C2 C7 N6 -67.3(3) . .
C3 C2 C7 C8 109.3(3) . .
C3 C3 C4 C5 -25.0(5) 11_655 .
C3 C4 C5 C5 24.9(5) . 11_655
C11 N6 C7 C2 175.5(2) . .
C11 N6 C7 C8 -0.9(4) . .
C20 C19 N18 Ag1 144.3(2) . .
C20 C19 N18 C23 -4.6(4) . .
C20 C21 C22 C23 -2.9(5) . .
C22 C21 C20 C19 0.1(5) . .
S36 C39 F40 F40 97.5(2) . 11_655
O38 S36 C39 F41 60.1(4) . 11_655
O38 S36 C39 F41 -60.1(4) . .
O38 S36 C39 F40 -158.2(3) . 11_655
O38 S36 C39 F40 158.2(3) . .
O37 S36 C39 F41 179.5(4) . .
O37 S36 C39 F41 60.3(5) 11_655 .
O37 S36 C39 F41 -60.3(5) . 11_655
O37 S36 C39 F41 -179.5(4) 11_655 11_655
O37 S36 C39 F40 -37.8(3) 11_655 11_655
O37 S36 C39 F40 81.4(3) . 11_655
O37 S36 C39 F40 -81.4(3) 11_655 .
O37 S36 C39 F40 37.8(3) . .
O32 S30 C33 F34 -59.5(3) 11_655 11_655
O32 S30 C33 F34 -179.6(2) 11_655 .
O32 S30 C33 F34 59.5(3) . .
O32 S30 C33 F34 179.6(2) . 11_655
O32 S30 C33 F35 -60.42(11) . .
O32 S30 C33 F35 60.42(11) 11_655 .
O31 S30 C33 F34 -60.1(2) . .
O31 S30 C33 F34 60.1(2) . 11_655
O31 S30 C33 F35 180.000(1) . .
C17 C15 C16 C16 -89.6(6) . 11_655
C16 C15 C17 C17 69.5(5) . 11_655
F41 C39 F40 F40 -149.1(4) 11_655 11_655
F41 C39 F40 F40 -38.4(4) . 11_655
N2 C1 C6 C1 85(5) . 8_646
